data_4307285
loop_
_publ_author_name
'Finith E. Jernigan'
'Nathan A. Sieracki'
'Michael T. Taylor'
'Aaron S. Jenkins'
'Sharon E. Engel'
'Brittany W. Rowe'
'Fernando A. Jov\'e'
'Glenn P. A. Yap'
'Elizabeth T. Papish'
'Gregory M. Ferrence'

_publ_section_title
;
Sterically Bulky Tris(triazolyl)borate Ligands as Water-Soluble Analogues
of Tris(pyrazolyl)borate
;
_journal_name_full 'Inorganic Chemistry'
_journal_page_first 360
_journal_page_last 362
_journal_paper_doi 10.1021/ic061828a
_journal_volume 46
_journal_year 2007
_chemical_formula_sum 'C23 H42 B N9 O3 Zn'
_chemical_formula_weight 568.84
_chemical_name_systematic
; 
 ? 
;
_space_group_IT_number 14
_symmetry_cell_setting monoclinic
_symmetry_space_group_name_Hall '-P 2ybc'
_symmetry_space_group_name_H-M 'P 1 21/c 1'
_atom_sites_solution_hydrogens geom
_atom_sites_solution_primary direct
_atom_sites_solution_secondary difmap
_audit_creation_method SHELXL-97
_cell_angle_alpha 90.00
_cell_angle_beta 114.61(3)
_cell_angle_gamma 90.00
_cell_formula_units_Z 4
_cell_length_a 9.764(4)
_cell_length_b 33.236(7)
_cell_length_c 9.820(3)
_cell_measurement_reflns_used 803
_cell_measurement_temperature 120(2)
_cell_measurement_theta_max 24.23
_cell_measurement_theta_min 2.37
_cell_volume 2897.3(17)
_computing_cell_refinement 'SHELXTL, Sheldrick (2001)'
_computing_data_collection 'SMART, Bruker (2002)'
_computing_data_reduction 'SHELXTL, Sheldrick (2001)'
_computing_molecular_graphics 'SHELXTL, Sheldrick (2001)'
_computing_publication_material 'SHELXTL, Sheldrick (2001)'
_computing_structure_refinement 'SHELXL-97 (Sheldrick, 1997)'
_computing_structure_solution 'SHELXS-97 (Sheldrick, 1990)'
_diffrn_ambient_temperature 120(2)
_diffrn_detector_area_resol_mean 836.6
_diffrn_measured_fraction_theta_full 0.940
_diffrn_measured_fraction_theta_max 0.853
_diffrn_measurement_device_type 'Bruker AXS APEX diffractometer'
_diffrn_measurement_method \w
_diffrn_radiation_monochromator graphite
_diffrn_radiation_source 'fine-focus sealed tube'
_diffrn_radiation_type MoK\a
_diffrn_radiation_wavelength 0.71073
_diffrn_reflns_av_R_equivalents 0.0497
_diffrn_reflns_av_sigmaI/netI 0.0606
_diffrn_reflns_limit_h_max 11
_diffrn_reflns_limit_h_min -11
_diffrn_reflns_limit_k_max 42
_diffrn_reflns_limit_k_min -42
_diffrn_reflns_limit_l_max 12
_diffrn_reflns_limit_l_min -12
_diffrn_reflns_number 16204
_diffrn_reflns_theta_full 25.00
_diffrn_reflns_theta_max 28.19
_diffrn_reflns_theta_min 2.29
_diffrn_standards_decay_% <1
_exptl_absorpt_coefficient_mu 0.888
_exptl_absorpt_correction_T_max 0.9165
_exptl_absorpt_correction_T_min 0.8565
_exptl_absorpt_correction_type multi-scan
_exptl_absorpt_process_details 'SADABS, Sheldrick (2003)'
_exptl_crystal_colour colorless
_exptl_crystal_density_diffrn 1.304
_exptl_crystal_density_method 'not measured'
_exptl_crystal_description plate
_exptl_crystal_F_000 1208
_exptl_crystal_size_max 0.18
_exptl_crystal_size_mid 0.14
_exptl_crystal_size_min 0.10
_refine_diff_density_max 3.355
_refine_diff_density_min -0.922
_refine_diff_density_rms 0.125
_refine_ls_extinction_method none
_refine_ls_goodness_of_fit_ref 1.016
_refine_ls_hydrogen_treatment constr
_refine_ls_matrix_type full
_refine_ls_number_parameters 356
_refine_ls_number_reflns 6052
_refine_ls_number_restraints 0
_refine_ls_restrained_S_all 1.016
_refine_ls_R_factor_all 0.0903
_refine_ls_R_factor_gt 0.0773
_refine_ls_shift/su_max 0.000
_refine_ls_shift/su_mean 0.000
_refine_ls_structure_factor_coef Fsqd
_refine_ls_weighting_details 'calc w=1/[\s^2^(Fo^2^)+(0.1543P)^2^+11.3258P] where P=(Fo^2^+2Fc^2^)/3'
_refine_ls_weighting_scheme calc
_refine_ls_wR_factor_gt 0.2353
_refine_ls_wR_factor_ref 0.2471
_reflns_number_gt 5054
_reflns_number_total 6052
_reflns_threshold_expression >2sigma(I)
_cod_data_source_file ic061828asi20060925_042208.cif
_cod_data_source_block lizp010
_cod_depositor_comments
;
The following automatic conversions were performed:
'_symmetry_cell_setting' value 'Monoclinic' changed to 'monoclinic'
according to '/home/saulius/struct/CIF-dictionaries/cif_core.dic'
dictionary named 'cif_core.dic' version 2.4.1 from 2010-06-29.

Automatic conversion script
Id: cif_fix_enum 1527 2010-12-29 10:47:43Z saulius 
;
_cod_original_cell_volume 2897.2(15)
_cod_database_code 4307285

loop_
_symmetry_equiv_pos_as_xyz
'x, y, z'
'-x, y+1/2, -z+1/2'
'-x, -y, -z'
'x, -y-1/2, z-1/2'

loop_
_atom_site_label
_atom_site_type_symbol
_atom_site_fract_x
_atom_site_fract_y
_atom_site_fract_z
_atom_site_U_iso_or_equiv
_atom_site_adp_type
_atom_site_occupancy
_atom_site_symmetry_multiplicity
_atom_site_calc_flag
_atom_site_refinement_flags
_atom_site_disorder_assembly
_atom_site_disorder_group
Zn Zn 0.12545(6) 0.145053(15) 0.13655(6) 0.0149(2) Uani 1 1 d . . .
B B 0.2538(6) 0.06325(15) 0.2584(5) 0.0144(10) Uani 1 1 d . . .
H1 H 0.298(7) 0.0350(16) 0.302(6) 0.017 Uiso 1 1 d . . .
N1 N 0.3244(5) 0.13685(11) 0.3319(4) 0.0144(8) Uani 1 1 d . . .
N2 N 0.3557(5) 0.09622(11) 0.3610(4) 0.0140(8) Uani 1 1 d . . .
N3 N 0.5377(5) 0.12946(11) 0.5407(4) 0.0148(8) Uani 1 1 d . . .
N4 N 0.0084(4) 0.10224(11) 0.2014(4) 0.0147(8) Uani 1 1 d . . .
N5 N 0.0932(4) 0.06754(11) 0.2501(4) 0.0138(8) Uani 1 1 d . . .
N6 N -0.1254(5) 0.05617(12) 0.2582(5) 0.0188(9) Uani 1 1 d . . .
N7 N 0.1963(5) 0.10415(11) 0.0176(4) 0.0149(8) Uani 1 1 d . . .
N8 N 0.2454(5) 0.06891(11) 0.0981(4) 0.0137(8) Uani 1 1 d . . .
N9 N 0.2543(5) 0.05946(12) -0.1198(4) 0.0175(8) Uani 1 1 d . . .
O1 O -0.0775(5) 0.17522(12) -0.0649(5) 0.0362(10) Uani 1 1 d . . .
O2 O 0.1031(5) 0.20426(12) 0.1225(5) 0.0354(11) Uani 1 1 d . . .
O3 O -0.3173(5) -0.00282(13) 0.3158(5) 0.0268(9) Uani 1 1 d . . .
H2 H -0.312(8) -0.022(2) 0.278(8) 0.032 Uiso 1 1 d . . .
H3 H -0.269(8) 0.017(2) 0.300(8) 0.032 Uiso 1 1 d . . .
C1 C 0.4372(6) 0.15539(14) 0.4431(5) 0.0156(9) Uani 1 1 d . . .
C2 C 0.4835(5) 0.09321(13) 0.4862(5) 0.0141(9) Uani 1 1 d . . .
C3 C 0.4540(6) 0.20088(13) 0.4615(5) 0.0191(10) Uani 1 1 d . . .
C4 C 0.5973(7) 0.21046(17) 0.5999(7) 0.0332(14) Uani 1 1 d . . .
H4A H 0.6038 0.2395 0.6179 0.050 Uiso 1 1 calc R . .
H4B H 0.6851 0.2015 0.5839 0.050 Uiso 1 1 calc R . .
H4C H 0.5952 0.1965 0.6869 0.050 Uiso 1 1 calc R . .
C5 C 0.3178(7) 0.21829(15) 0.4801(6) 0.0253(11) Uani 1 1 d . . .
H5A H 0.3211 0.2477 0.4772 0.038 Uiso 1 1 calc R . .
H5B H 0.3200 0.2097 0.5764 0.038 Uiso 1 1 calc R . .
H5C H 0.2250 0.2087 0.3986 0.038 Uiso 1 1 calc R . .
C6 C 0.4648(7) 0.21900(15) 0.3230(6) 0.0276(12) Uani 1 1 d . . .
H6A H 0.4811 0.2481 0.3367 0.041 Uiso 1 1 calc R . .
H6B H 0.3709 0.2138 0.2346 0.041 Uiso 1 1 calc R . .
H6C H 0.5492 0.2067 0.3090 0.041 Uiso 1 1 calc R . .
C7 C 0.5566(6) 0.05429(14) 0.5561(6) 0.0200(10) Uani 1 1 d . . .
H7A H 0.6496 0.0598 0.6450 0.030 Uiso 1 1 calc R . .
H7B H 0.5803 0.0388 0.4838 0.030 Uiso 1 1 calc R . .
H7C H 0.4877 0.0388 0.5853 0.030 Uiso 1 1 calc R . .
C8 C -0.1220(6) 0.09399(13) 0.2079(5) 0.0163(10) Uani 1 1 d . . .
C9 C 0.0088(6) 0.04083(14) 0.2830(5) 0.0160(9) Uani 1 1 d . . .
C10 C -0.2560(6) 0.12179(15) 0.1582(6) 0.0209(10) Uani 1 1 d . . .
C11 C -0.3340(7) 0.12098(18) -0.0145(7) 0.0310(13) Uani 1 1 d . . .
H11A H -0.2604 0.1275 -0.0551 0.047 Uiso 1 1 calc R . .
H11B H -0.4157 0.1408 -0.0498 0.047 Uiso 1 1 calc R . .
H11C H -0.3753 0.0941 -0.0483 0.047 Uiso 1 1 calc R . .
C12 C -0.2057(7) 0.16495(15) 0.2156(7) 0.0262(12) Uani 1 1 d . . .
H12A H -0.1631 0.1652 0.3253 0.039 Uiso 1 1 calc R . .
H12B H -0.2928 0.1830 0.1759 0.039 Uiso 1 1 calc R . .
H12C H -0.1293 0.1740 0.1820 0.039 Uiso 1 1 calc R . .
C13 C -0.3658(7) 0.10754(18) 0.2223(8) 0.0349(14) Uani 1 1 d . . .
H13A H -0.3116 0.1037 0.3307 0.052 Uiso 1 1 calc R . .
H13B H -0.4114 0.0820 0.1752 0.052 Uiso 1 1 calc R . .
H13C H -0.4449 0.1278 0.2020 0.052 Uiso 1 1 calc R . .
C14 C 0.0584(6) -0.00138(13) 0.3337(6) 0.0195(10) Uani 1 1 d . . .
H14A H -0.0240 -0.0160 0.3437 0.029 Uiso 1 1 calc R . .
H14B H 0.1460 -0.0008 0.4306 0.029 Uiso 1 1 calc R . .
H14C H 0.0856 -0.0149 0.2597 0.029 Uiso 1 1 calc R . .
C15 C 0.2026(6) 0.09691(14) -0.1124(5) 0.0174(10) Uani 1 1 d . . .
C16 C 0.2776(6) 0.04275(14) 0.0119(5) 0.0173(10) Uani 1 1 d . . .
C17 C 0.1540(6) 0.12618(14) -0.2424(5) 0.0201(10) Uani 1 1 d . . .
C18 C 0.2103(7) 0.16880(15) -0.1860(6) 0.0258(12) Uani 1 1 d . . .
H18A H 0.3207 0.1690 -0.1398 0.039 Uiso 1 1 calc R . .
H18B H 0.1728 0.1769 -0.1117 0.039 Uiso 1 1 calc R . .
H18C H 0.1733 0.1876 -0.2704 0.039 Uiso 1 1 calc R . .
C19 C -0.0183(7) 0.12552(18) -0.3222(6) 0.0302(13) Uani 1 1 d . . .
H19A H -0.0520 0.0987 -0.3647 0.045 Uiso 1 1 calc R . .
H19B H -0.0523 0.1456 -0.4027 0.045 Uiso 1 1 calc R . .
H19C H -0.0608 0.1318 -0.2502 0.045 Uiso 1 1 calc R . .
C20 C 0.2203(8) 0.11353(18) -0.3527(6) 0.0337(14) Uani 1 1 d . . .
H20A H 0.3305 0.1142 -0.3022 0.051 Uiso 1 1 calc R . .
H20B H 0.1858 0.1321 -0.4379 0.051 Uiso 1 1 calc R . .
H20C H 0.1870 0.0862 -0.3886 0.051 Uiso 1 1 calc R . .
C21 C 0.3301(6) 0.00041(14) 0.0571(6) 0.0220(11) Uani 1 1 d . . .
H21A H 0.3453 -0.0130 -0.0245 0.033 Uiso 1 1 calc R . .
H21B H 0.2541 -0.0143 0.0782 0.033 Uiso 1 1 calc R . .
H21C H 0.4253 0.0008 0.1470 0.033 Uiso 1 1 calc R . .
C22 C -0.0148(7) 0.20650(16) 0.0026(7) 0.0273(12) Uani 1 1 d . . .
C23 C -0.0789(8) 0.24779(17) -0.0553(8) 0.0421(17) Uani 1 1 d . . .
H23A H -0.1892 0.2465 -0.1006 0.063 Uiso 1 1 calc R . .
H23B H -0.0439 0.2566 -0.1307 0.063 Uiso 1 1 calc R . .
H23C H -0.0450 0.2670 0.0279 0.063 Uiso 1 1 calc R . .

loop_
_atom_site_aniso_label
_atom_site_aniso_U_11
_atom_site_aniso_U_22
_atom_site_aniso_U_33
_atom_site_aniso_U_23
_atom_site_aniso_U_13
_atom_site_aniso_U_12
Zn 0.0141(4) 0.0152(3) 0.0160(3) 0.00191(18) 0.0069(2) 0.00174(19)
B 0.017(3) 0.016(2) 0.010(2) 0.0016(17) 0.0047(19) 0.0026(19)
N1 0.014(2) 0.0143(17) 0.0164(19) 0.0024(14) 0.0073(16) 0.0007(15)
N2 0.012(2) 0.0179(18) 0.0112(18) 0.0016(13) 0.0038(15) 0.0002(14)
N3 0.011(2) 0.0168(17) 0.0162(19) -0.0021(14) 0.0050(15) -0.0019(15)
N4 0.007(2) 0.0180(18) 0.0178(19) 0.0011(14) 0.0037(15) 0.0022(14)
N5 0.011(2) 0.0156(17) 0.0146(18) 0.0015(14) 0.0057(15) 0.0000(14)
N6 0.017(2) 0.0174(18) 0.022(2) 0.0006(15) 0.0087(17) 0.0019(15)
N7 0.012(2) 0.0185(18) 0.0155(19) 0.0022(14) 0.0068(15) -0.0002(15)
N8 0.014(2) 0.0143(16) 0.0151(18) 0.0012(13) 0.0089(15) 0.0002(14)
N9 0.018(2) 0.0198(18) 0.0166(19) -0.0007(14) 0.0088(16) 0.0002(16)
O1 0.042(3) 0.034(2) 0.034(2) -0.0004(17) 0.017(2) 0.0029(19)
O2 0.031(2) 0.0246(19) 0.041(2) 0.0078(16) 0.005(2) 0.0065(16)
O3 0.028(2) 0.0278(19) 0.030(2) -0.0055(16) 0.0178(18) -0.0036(17)
C1 0.013(2) 0.019(2) 0.017(2) -0.0013(16) 0.0087(18) 0.0030(17)
C2 0.011(2) 0.019(2) 0.013(2) 0.0003(16) 0.0062(17) 0.0013(17)
C3 0.021(3) 0.015(2) 0.020(2) -0.0028(17) 0.007(2) -0.0018(18)
C4 0.027(3) 0.026(3) 0.034(3) -0.004(2) -0.001(3) -0.006(2)
C5 0.027(3) 0.023(2) 0.030(3) -0.003(2) 0.016(2) 0.000(2)
C6 0.037(4) 0.023(2) 0.032(3) 0.004(2) 0.023(3) -0.004(2)
C7 0.018(3) 0.018(2) 0.020(2) 0.0051(17) 0.0034(19) 0.0050(18)
C8 0.018(3) 0.015(2) 0.017(2) 0.0011(16) 0.0087(19) 0.0001(17)
C9 0.012(2) 0.022(2) 0.013(2) -0.0005(16) 0.0045(18) -0.0008(18)
C10 0.013(3) 0.024(2) 0.028(3) 0.0017(19) 0.011(2) 0.0047(19)
C11 0.017(3) 0.036(3) 0.031(3) -0.001(2) 0.001(2) 0.010(2)
C12 0.028(3) 0.021(2) 0.035(3) -0.001(2) 0.018(2) 0.007(2)
C13 0.023(3) 0.034(3) 0.057(4) 0.004(3) 0.027(3) 0.008(2)
C14 0.016(3) 0.016(2) 0.029(3) 0.0058(18) 0.012(2) 0.0008(17)
C15 0.014(3) 0.023(2) 0.016(2) 0.0016(17) 0.0070(18) -0.0032(18)
C16 0.014(2) 0.024(2) 0.013(2) -0.0025(17) 0.0054(18) -0.0002(18)
C17 0.026(3) 0.021(2) 0.016(2) 0.0018(17) 0.012(2) -0.0009(19)
C18 0.024(3) 0.024(2) 0.032(3) 0.004(2) 0.015(2) -0.002(2)
C19 0.023(3) 0.038(3) 0.022(3) 0.008(2) 0.002(2) 0.003(2)
C20 0.053(4) 0.036(3) 0.024(3) 0.007(2) 0.028(3) 0.007(3)
C21 0.028(3) 0.019(2) 0.022(2) 0.0022(18) 0.014(2) 0.0063(19)
C22 0.020(3) 0.025(2) 0.041(3) 0.009(2) 0.017(2) 0.001(2)
C23 0.031(4) 0.024(3) 0.054(4) 0.011(3) 0.001(3) 0.006(2)

loop_
_atom_type_symbol
_atom_type_description
_atom_type_scat_dispersion_real
_atom_type_scat_dispersion_imag
_atom_type_scat_source
C C 0.0033 0.0016 'International Tables Vol C Tables 4.2.6.8 and 6.1.1.4'
H H 0.0000 0.0000 'International Tables Vol C Tables 4.2.6.8 and 6.1.1.4'
B B 0.0013 0.0007 'International Tables Vol C Tables 4.2.6.8 and 6.1.1.4'
N N 0.0061 0.0033 'International Tables Vol C Tables 4.2.6.8 and 6.1.1.4'
O O 0.0106 0.0060 'International Tables Vol C Tables 4.2.6.8 and 6.1.1.4'
Zn Zn 0.2839 1.4301 'International Tables Vol C Tables 4.2.6.8 and 6.1.1.4'

loop_
_geom_angle_atom_site_label_1
_geom_angle_atom_site_label_2
_geom_angle_atom_site_label_3
_geom_angle
_geom_angle_site_symmetry_1
_geom_angle_site_symmetry_3
_geom_angle_publ_flag
O2 Zn N4 129.92(18) . . ?
O2 Zn N7 131.39(17) . . ?
N4 Zn N7 94.46(16) . . ?
O2 Zn N1 103.04(16) . . ?
N4 Zn N1 92.77(15) . . ?
N7 Zn N1 91.75(15) . . ?
O2 Zn O1 59.32(16) . . ?
N4 Zn O1 99.80(16) . . ?
N7 Zn O1 99.53(15) . . ?
N1 Zn O1 162.33(15) . . ?
O2 Zn C22 29.79(18) . . ?
N4 Zn C22 117.89(17) . . ?
N7 Zn C22 118.22(18) . . ?
N1 Zn C22 132.82(17) . . ?
O1 Zn C22 29.53(17) . . ?
N2 B N5 109.6(4) . . ?
N2 B N8 108.9(4) . . ?
N5 B N8 108.1(4) . . ?
C1 N1 N2 104.2(4) . . ?
C1 N1 Zn 145.1(3) . . ?
N2 N1 Zn 110.8(3) . . ?
C2 N2 N1 107.6(4) . . ?
C2 N2 B 130.3(4) . . ?
N1 N2 B 122.1(4) . . ?
C2 N3 C1 103.9(4) . . ?
C8 N4 N5 105.0(4) . . ?
C8 N4 Zn 144.4(3) . . ?
N5 N4 Zn 110.5(3) . . ?
C9 N5 N4 107.2(4) . . ?
C9 N5 B 129.8(4) . . ?
N4 N5 B 123.0(4) . . ?
C9 N6 C8 104.5(4) . . ?
C15 N7 N8 104.6(4) . . ?
C15 N7 Zn 144.7(3) . . ?
N8 N7 Zn 110.4(3) . . ?
C16 N8 N7 107.8(4) . . ?
C16 N8 B 129.4(4) . . ?
N7 N8 B 122.8(4) . . ?
C16 N9 C15 104.3(4) . . ?
C22 O1 Zn 81.6(3) . . ?
C22 O2 Zn 98.9(3) . . ?
N1 C1 N3 113.1(4) . . ?
N1 C1 C3 124.5(4) . . ?
N3 C1 C3 122.4(4) . . ?
N3 C2 N2 111.2(4) . . ?
N3 C2 C7 124.2(4) . . ?
N2 C2 C7 124.6(4) . . ?
C1 C3 C4 109.1(4) . . ?
C1 C3 C5 109.5(4) . . ?
C4 C3 C5 109.6(4) . . ?
C1 C3 C6 109.2(4) . . ?
C4 C3 C6 109.4(5) . . ?
C5 C3 C6 110.0(4) . . ?
N4 C8 N6 112.2(4) . . ?
N4 C8 C10 125.3(4) . . ?
N6 C8 C10 122.4(5) . . ?
N6 C9 N5 111.1(4) . . ?
N6 C9 C14 125.2(4) . . ?
N5 C9 C14 123.7(4) . . ?
C8 C10 C13 109.9(4) . . ?
C8 C10 C11 108.0(4) . . ?
C13 C10 C11 109.7(5) . . ?
C8 C10 C12 110.5(4) . . ?
C13 C10 C12 108.0(4) . . ?
C11 C10 C12 110.7(4) . . ?
N7 C15 N9 112.7(4) . . ?
N7 C15 C17 124.8(4) . . ?
N9 C15 C17 122.5(4) . . ?
N9 C16 N8 110.6(4) . . ?
N9 C16 C21 125.1(4) . . ?
N8 C16 C21 124.3(4) . . ?
C15 C17 C19 108.3(4) . . ?
C15 C17 C20 110.1(4) . . ?
C19 C17 C20 109.4(5) . . ?
C15 C17 C18 110.4(4) . . ?
C19 C17 C18 110.4(5) . . ?
C20 C17 C18 108.3(4) . . ?
O1 C22 O2 120.2(5) . . ?
O1 C22 C23 121.3(5) . . ?
O2 C22 C23 118.5(5) . . ?
O1 C22 Zn 68.9(3) . . ?
O2 C22 Zn 51.3(3) . . ?
C23 C22 Zn 169.8(4) . . ?

loop_
_geom_bond_atom_site_label_1
_geom_bond_atom_site_label_2
_geom_bond_distance
_geom_bond_site_symmetry_2
_geom_bond_publ_flag
Zn O2 1.978(4) . ?
Zn N4 2.084(4) . ?
Zn N7 2.089(4) . ?
Zn N1 2.103(4) . ?
Zn O1 2.362(5) . ?
Zn C22 2.505(5) . ?
B N2 1.540(6) . ?
B N5 1.542(7) . ?
B N8 1.554(6) . ?
N1 C1 1.336(6) . ?
N1 N2 1.388(5) . ?
N2 C2 1.342(6) . ?
N3 C2 1.335(6) . ?
N3 C1 1.356(6) . ?
N4 C8 1.329(7) . ?
N4 N5 1.383(5) . ?
N5 C9 1.339(6) . ?
N6 C9 1.330(7) . ?
N6 C8 1.356(6) . ?
N7 C15 1.326(6) . ?
N7 N8 1.382(5) . ?
N8 C16 1.339(6) . ?
N9 C16 1.337(6) . ?
N9 C15 1.357(6) . ?
O1 C22 1.248(7) . ?
O2 C22 1.260(7) . ?
C1 C3 1.524(6) . ?
C2 C7 1.499(6) . ?
C3 C4 1.524(7) . ?
C3 C5 1.529(8) . ?
C3 C6 1.531(7) . ?
C8 C10 1.508(7) . ?
C9 C14 1.500(6) . ?
C10 C13 1.527(8) . ?
C10 C11 1.543(8) . ?
C10 C12 1.544(7) . ?
C15 C17 1.516(6) . ?
C16 C21 1.500(6) . ?
C17 C19 1.532(8) . ?
C17 C20 1.534(7) . ?
C17 C18 1.537(7) . ?
C22 C23 1.517(7) . ?

loop_
_geom_hbond_atom_site_label_D
_geom_hbond_atom_site_label_H
_geom_hbond_atom_site_label_A
_geom_hbond_distance_DH
_geom_hbond_distance_HA
_geom_hbond_distance_DA
_geom_hbond_angle_DHA
_geom_hbond_site_symmetry_A
O3 H2 N9 0.75(7) 2.24(8) 2.934(6) 155(7) 3
O3 H3 N6 0.87(8) 2.07(8) 2.925(6) 169(7) .

loop_
_geom_torsion_atom_site_label_1
_geom_torsion_atom_site_label_2
_geom_torsion_atom_site_label_3
_geom_torsion_atom_site_label_4
_geom_torsion
_geom_torsion_site_symmetry_1
_geom_torsion_site_symmetry_2
_geom_torsion_site_symmetry_3
_geom_torsion_site_symmetry_4
_geom_torsion_publ_flag
O2 Zn N1 C1 -1.7(6) . . . . ?
N4 Zn N1 C1 -133.9(6) . . . . ?
N7 Zn N1 C1 131.6(6) . . . . ?
O1 Zn N1 C1 1.6(10) . . . . ?
C22 Zn N1 C1 -0.8(7) . . . . ?
O2 Zn N1 N2 178.6(3) . . . . ?
N4 Zn N1 N2 46.5(3) . . . . ?
N7 Zn N1 N2 -48.0(3) . . . . ?
O1 Zn N1 N2 -178.0(4) . . . . ?
C22 Zn N1 N2 179.6(3) . . . . ?
C1 N1 N2 C2 0.1(5) . . . . ?
Zn N1 N2 C2 179.8(3) . . . . ?
C1 N1 N2 B -179.4(4) . . . . ?
Zn N1 N2 B 0.3(5) . . . . ?
N5 B N2 C2 121.6(5) . . . . ?
N8 B N2 C2 -120.3(5) . . . . ?
N5 B N2 N1 -59.1(5) . . . . ?
N8 B N2 N1 59.0(6) . . . . ?
O2 Zn N4 C8 28.1(6) . . . . ?
N7 Zn N4 C8 -130.4(6) . . . . ?
N1 Zn N4 C8 137.7(6) . . . . ?
O1 Zn N4 C8 -29.9(6) . . . . ?
C22 Zn N4 C8 -5.0(6) . . . . ?
O2 Zn N4 N5 -157.1(3) . . . . ?
N7 Zn N4 N5 44.5(3) . . . . ?
N1 Zn N4 N5 -47.5(3) . . . . ?
O1 Zn N4 N5 145.0(3) . . . . ?
C22 Zn N4 N5 169.8(3) . . . . ?
C8 N4 N5 C9 -0.2(5) . . . . ?
Zn N4 N5 C9 -177.1(3) . . . . ?
C8 N4 N5 B 179.0(4) . . . . ?
Zn N4 N5 B 2.1(5) . . . . ?
N2 B N5 C9 -123.0(5) . . . . ?
N8 B N5 C9 118.4(5) . . . . ?
N2 B N5 N4 58.0(5) . . . . ?
N8 B N5 N4 -60.6(5) . . . . ?
O2 Zn N7 C15 -29.5(7) . . . . ?
N4 Zn N7 C15 128.4(6) . . . . ?
N1 Zn N7 C15 -138.7(6) . . . . ?
O1 Zn N7 C15 27.7(6) . . . . ?
C22 Zn N7 C15 3.4(7) . . . . ?
O2 Zn N7 N8 158.5(3) . . . . ?
N4 Zn N7 N8 -43.6(3) . . . . ?
N1 Zn N7 N8 49.3(3) . . . . ?
O1 Zn N7 N8 -144.3(3) . . . . ?
C22 Zn N7 N8 -168.7(3) . . . . ?
C15 N7 N8 C16 -0.2(5) . . . . ?
Zn N7 N8 C16 175.0(3) . . . . ?
C15 N7 N8 B -178.8(4) . . . . ?
Zn N7 N8 B -3.5(5) . . . . ?
N2 B N8 C16 124.3(5) . . . . ?
N5 B N8 C16 -116.7(5) . . . . ?
N2 B N8 N7 -57.4(6) . . . . ?
N5 B N8 N7 61.6(5) . . . . ?
O2 Zn O1 C22 0.3(4) . . . . ?
N4 Zn O1 C22 131.2(4) . . . . ?
N7 Zn O1 C22 -132.6(4) . . . . ?
N1 Zn O1 C22 -3.6(7) . . . . ?
N4 Zn O2 C22 -76.5(4) . . . . ?
N7 Zn O2 C22 74.3(4) . . . . ?
N1 Zn O2 C22 178.6(4) . . . . ?
O1 Zn O2 C22 -0.3(4) . . . . ?
N2 N1 C1 N3 -0.1(5) . . . . ?
Zn N1 C1 N3 -179.7(4) . . . . ?
N2 N1 C1 C3 -179.9(4) . . . . ?
Zn N1 C1 C3 0.5(9) . . . . ?
C2 N3 C1 N1 0.1(6) . . . . ?
C2 N3 C1 C3 179.9(4) . . . . ?
C1 N3 C2 N2 0.0(5) . . . . ?
C1 N3 C2 C7 179.9(5) . . . . ?
N1 N2 C2 N3 0.0(5) . . . . ?
B N2 C2 N3 179.4(4) . . . . ?
N1 N2 C2 C7 -179.9(4) . . . . ?
B N2 C2 C7 -0.5(8) . . . . ?
N1 C1 C3 C4 -179.3(5) . . . . ?
N3 C1 C3 C4 1.0(7) . . . . ?
N1 C1 C3 C5 60.7(6) . . . . ?
N3 C1 C3 C5 -119.0(5) . . . . ?
N1 C1 C3 C6 -59.7(7) . . . . ?
N3 C1 C3 C6 120.5(5) . . . . ?
N5 N4 C8 N6 0.2(5) . . . . ?
Zn N4 C8 N6 175.2(4) . . . . ?
N5 N4 C8 C10 -176.7(4) . . . . ?
Zn N4 C8 C10 -1.7(9) . . . . ?
C9 N6 C8 N4 -0.1(5) . . . . ?
C9 N6 C8 C10 176.8(4) . . . . ?
C8 N6 C9 N5 0.0(5) . . . . ?
C8 N6 C9 C14 -177.1(4) . . . . ?
N4 N5 C9 N6 0.2(5) . . . . ?
B N5 C9 N6 -179.0(4) . . . . ?
N4 N5 C9 C14 177.3(4) . . . . ?
B N5 C9 C14 -1.8(7) . . . . ?
N4 C8 C10 C13 -164.0(5) . . . . ?
N6 C8 C10 C13 19.5(7) . . . . ?
N4 C8 C10 C11 76.3(6) . . . . ?
N6 C8 C10 C11 -100.2(6) . . . . ?
N4 C8 C10 C12 -44.9(7) . . . . ?
N6 C8 C10 C12 138.6(5) . . . . ?
N8 N7 C15 N9 -0.7(6) . . . . ?
Zn N7 C15 N9 -173.0(4) . . . . ?
N8 N7 C15 C17 177.6(5) . . . . ?
Zn N7 C15 C17 5.3(9) . . . . ?
C16 N9 C15 N7 1.4(6) . . . . ?
C16 N9 C15 C17 -177.0(5) . . . . ?
C15 N9 C16 N8 -1.5(6) . . . . ?
C15 N9 C16 C21 177.7(5) . . . . ?
N7 N8 C16 N9 1.1(6) . . . . ?
B N8 C16 N9 179.5(5) . . . . ?
N7 N8 C16 C21 -178.1(5) . . . . ?
B N8 C16 C21 0.4(8) . . . . ?
N7 C15 C17 C19 -77.7(6) . . . . ?
N9 C15 C17 C19 100.4(6) . . . . ?
N7 C15 C17 C20 162.8(5) . . . . ?
N9 C15 C17 C20 -19.0(7) . . . . ?
N7 C15 C17 C18 43.3(7) . . . . ?
N9 C15 C17 C18 -138.6(5) . . . . ?
Zn O1 C22 O2 -0.4(6) . . . . ?
Zn O1 C22 C23 -179.4(6) . . . . ?
Zn O2 C22 O1 0.5(7) . . . . ?
Zn O2 C22 C23 179.5(5) . . . . ?
O2 Zn C22 O1 -179.5(6) . . . . ?
N4 Zn C22 O1 -57.1(4) . . . . ?
N7 Zn C22 O1 55.5(4) . . . . ?
N1 Zn C22 O1 178.5(3) . . . . ?
N4 Zn C22 O2 122.5(4) . . . . ?
N7 Zn C22 O2 -124.9(4) . . . . ?
N1 Zn C22 O2 -1.9(5) . . . . ?
O1 Zn C22 O2 179.5(6) . . . . ?
O2 Zn C22 C23 -2(3) . . . . ?
N4 Zn C22 C23 120(3) . . . . ?
N7 Zn C22 C23 -127(3) . . . . ?
N1 Zn C22 C23 -4(3) . . . . ?
O1 Zn C22 C23 177(3) . . . . ?
